data_4301665
loop_
_publ_author_name
'Almudena Garc\'ia-Fern\'andez'
'Josefina D\'iez'
'M. Pilar Gamasa'
'Elena Lastra'

_publ_contact_author
;     Josefina D\'iez
      Departamento de Qu\'imica Org\'anica e Inorg\'anica
      Facultad de Qu\'imica
      Universidad de Oviedo
      Avda. Juli\'an Claver\'ia, 8
      33006 Oviedo
      Spain
;
_publ_contact_author_email jdv@uniovi.es
_publ_contact_author_fax '0034 98 5103446'
_publ_contact_author_phone '0034 98 5102960'
_publ_section_title
;
Facile Modification of 1,3,5-Triaza-7-phosphatricyclo[3.3.1.13,7]decane
Phosphanes Coordinated to Ruthenium(II)
;
_journal_name_full 'Inorganic Chemistry'
_journal_page_first 2471
_journal_page_last 2481
_journal_paper_doi 10.1021/ic801710y
_journal_volume 48
_journal_year 2009
_chemical_compound_source synthesis
_chemical_formula_moiety 'C36 H42 B I N9 P2 Ru, C F3 S O3'
_chemical_formula_sum 'C37 H42 B F3 I N9 O3 P2 Ru S'
_chemical_formula_weight 1050.58
_chemical_name_systematic
;
 ?
;
_space_group_IT_number 2
_symmetry_cell_setting triclinic
_symmetry_Int_Tables_number 2
_symmetry_space_group_name_Hall '-P 1'
_symmetry_space_group_name_H-M 'P -1'
_atom_sites_solution_hydrogens geom
_atom_sites_solution_primary direct
_atom_sites_solution_secondary difmap
_audit_creation_method SHELXL-97
_cell_angle_alpha 78.219(2)
_cell_angle_beta 89.921(2)
_cell_angle_gamma 89.491(3)
_cell_formula_units_Z 2
_cell_length_a 10.2618(3)
_cell_length_b 12.3332(4)
_cell_length_c 16.6379(4)
_cell_measurement_reflns_used 12669
_cell_measurement_temperature 150(2)
_cell_measurement_theta_max 73.6919
_cell_measurement_theta_min 2.7087
_cell_volume 2061.27(10)
_computing_cell_refinement
;
CrysAlisPro RED (Oxford Diffraction, 2008)
;
_computing_data_collection
;
CrysAlisPro CCD (Oxford Diffraction, 2008)
;
_computing_data_reduction
;
CrysAlisPro RED (Oxford Diffraction, 2008)
;
_computing_molecular_graphics 'PLATON (Spek, 2007)'
_computing_structure_refinement 'SHELXL-97 (Sheldrick, 1997)'
_computing_structure_solution 'DIRDIF-99 (Beurskens, 1999)'
_diffrn_ambient_temperature 150(2)
_diffrn_detector_area_resol_mean 8.2640
_diffrn_measured_fraction_theta_full 0.925
_diffrn_measured_fraction_theta_max 0.925
_diffrn_measurement_device
; 
165 mm Onyx CCD detector in \k-geometry diffractometer
;
_diffrn_measurement_device_type
;
 Oxford Diffraction Xcalibur Nova
;
_diffrn_measurement_method '\f and \w scans'
_diffrn_radiation_monochromator graphite
_diffrn_radiation_source 'Nova (Cu) X-ray Source'
_diffrn_radiation_type 'Cu K\a'
_diffrn_radiation_wavelength 1.54184
_diffrn_reflns_av_R_equivalents 0.0254
_diffrn_reflns_av_sigmaI/netI 0.0282
_diffrn_reflns_limit_h_max 12
_diffrn_reflns_limit_h_min -12
_diffrn_reflns_limit_k_max 13
_diffrn_reflns_limit_k_min -15
_diffrn_reflns_limit_l_max 19
_diffrn_reflns_limit_l_min -18
_diffrn_reflns_number 19081
_diffrn_reflns_theta_full 73.95
_diffrn_reflns_theta_max 73.95
_diffrn_reflns_theta_min 2.71
_diffrn_standards_number 0
_exptl_absorpt_coefficient_mu 10.701
_exptl_absorpt_correction_T_max 1.00000
_exptl_absorpt_correction_T_min 0.64579
_exptl_absorpt_correction_type multi-scan
_exptl_absorpt_process_details
;
 CrysAlis RED, Oxford Diffraction Ltd.,
(Oxford Diffraction, 2008).
 Empirical absorption correction using spherical harmonics,
 implemented in SCALE3 ABSPACK scaling algorithm.
;
_exptl_crystal_colour yellow
_exptl_crystal_density_diffrn 1.693
_exptl_crystal_density_method 'not measured'
_exptl_crystal_description prism
_exptl_crystal_F_000 1052
_exptl_crystal_size_max 0.12
_exptl_crystal_size_mid 0.07
_exptl_crystal_size_min 0.03
_refine_diff_density_max 2.375
_refine_diff_density_min -3.277
_refine_diff_density_rms 0.195
_refine_ls_extinction_method none
_refine_ls_goodness_of_fit_ref 1.090
_refine_ls_hydrogen_treatment mixed
_refine_ls_matrix_type full
_refine_ls_number_parameters 527
_refine_ls_number_reflns 7740
_refine_ls_number_restraints 1
_refine_ls_restrained_S_all 1.090
_refine_ls_R_factor_all 0.0683
_refine_ls_R_factor_gt 0.0591
_refine_ls_shift/su_max 0.000
_refine_ls_shift/su_mean 0.000
_refine_ls_structure_factor_coef Fsqd
_refine_ls_weighting_details 'calc w=1/[\s^2^(Fo^2^)+(0.1041P)^2^+16.0608P] where P=(Fo^2^+2Fc^2^)/3'
_refine_ls_weighting_scheme calc
_refine_ls_wR_factor_gt 0.1777
_refine_ls_wR_factor_ref 0.1874
_reflns_number_gt 6578
_reflns_number_total 7740
_reflns_threshold_expression >2sigma(I)
_cod_data_source_file ic801710y_si_001_3.cif
_cod_data_source_block 7'
_cod_database_code 4301665

loop_
_symmetry_equiv_pos_as_xyz
'x, y, z'
'-x, -y, -z'

loop_
_atom_site_label
_atom_site_type_symbol
_atom_site_fract_x
_atom_site_fract_y
_atom_site_fract_z
_atom_site_U_iso_or_equiv
_atom_site_adp_type
_atom_site_occupancy
_atom_site_symmetry_multiplicity
_atom_site_calc_flag
_atom_site_refinement_flags
_atom_site_disorder_assembly
_atom_site_disorder_group
C1 C 0.2794(6) 0.3489(6) 0.3296(4) 0.0214(13) Uani 1 1 d . . .
H1A H 0.3729 0.3555 0.3148 0.026 Uiso 1 1 calc R . .
H1B H 0.2287 0.3866 0.2811 0.026 Uiso 1 1 calc R . .
C2 C 0.0720(6) 0.2176(6) 0.3958(4) 0.0219(13) Uani 1 1 d . . .
H2A H 0.0129 0.2517 0.3505 0.026 Uiso 1 1 calc R . .
H2B H 0.0370 0.1439 0.4209 0.026 Uiso 1 1 calc R . .
C3 C 0.3246(7) 0.1629(6) 0.4520(4) 0.0233(13) Uani 1 1 d . . .
H3A H 0.3008 0.0869 0.4800 0.028 Uiso 1 1 calc R . .
H3B H 0.4195 0.1635 0.4412 0.028 Uiso 1 1 calc R . .
C4 C 0.1092(6) 0.3980(6) 0.4247(4) 0.0229(13) Uani 1 1 d . . .
H4A H 0.0926 0.4437 0.4662 0.027 Uiso 1 1 calc R . .
H4B H 0.0543 0.4276 0.3761 0.027 Uiso 1 1 calc R . .
C5 C 0.1553(8) 0.2393(7) 0.5286(5) 0.0305(16) Uani 1 1 d . . .
H5A H 0.1285 0.1619 0.5504 0.037 Uiso 1 1 calc R . .
H5B H 0.1418 0.2819 0.5723 0.037 Uiso 1 1 calc R . .
C6 C 0.3352(7) 0.3496(6) 0.4752(4) 0.0256(14) Uani 1 1 d . . .
H6A H 0.4282 0.3482 0.4595 0.031 Uiso 1 1 calc R . .
H6B H 0.3274 0.3934 0.5187 0.031 Uiso 1 1 calc R . .
C7 C 0.2942(7) 0.5276(6) 0.3766(5) 0.0286(15) Uani 1 1 d . . .
H7A H 0.2794 0.5624 0.4245 0.034 Uiso 1 1 calc R . .
H7B H 0.3887 0.5309 0.3645 0.034 Uiso 1 1 calc R . .
C8 C 0.2230(9) 0.5933(7) 0.3047(5) 0.0389(19) Uani 1 1 d . . .
H8 H 0.2369 0.5757 0.2524 0.047 Uiso 1 1 calc R . .
C9 C 0.1415(10) 0.6748(8) 0.3102(7) 0.052(2) Uani 1 1 d . . .
H9A H 0.1259 0.6940 0.3619 0.062 Uiso 1 1 calc R . .
H9B H 0.0984 0.7144 0.2625 0.062 Uiso 1 1 calc R . .
C10 C 0.2030(7) 0.3474(6) 0.1303(4) 0.0227(13) Uani 1 1 d . . .
C11 C 0.0867(7) 0.3502(6) 0.1726(4) 0.0244(14) Uani 1 1 d . . .
H11 H 0.0597 0.2861 0.2108 0.029 Uiso 1 1 calc R . .
C12 C 0.0096(7) 0.4450(6) 0.1601(5) 0.0294(15) Uani 1 1 d . . .
H12 H -0.0703 0.4451 0.1890 0.035 Uiso 1 1 calc R . .
C13 C 0.0480(9) 0.5385(6) 0.1063(5) 0.0363(18) Uani 1 1 d . . .
H13 H -0.0037 0.6040 0.0991 0.044 Uiso 1 1 calc R . .
C14 C 0.1628(9) 0.5372(7) 0.0623(5) 0.0398(19) Uani 1 1 d . . .
H14 H 0.1890 0.6018 0.0245 0.048 Uiso 1 1 calc R . .
C15 C 0.2393(8) 0.4424(6) 0.0732(5) 0.0311(16) Uani 1 1 d . . .
H15 H 0.3166 0.4417 0.0419 0.037 Uiso 1 1 calc R . .
C16 C 0.2301(7) 0.1793(6) 0.0472(4) 0.0253(14) Uani 1 1 d . . .
C17 C 0.0951(7) 0.1685(6) 0.0396(5) 0.0299(15) Uani 1 1 d . . .
H17 H 0.0394 0.1769 0.0837 0.036 Uiso 1 1 calc R . .
C18 C 0.0426(8) 0.1457(7) -0.0311(5) 0.0344(17) Uani 1 1 d . . .
H18 H -0.0490 0.1379 -0.0349 0.041 Uiso 1 1 calc R . .
C19 C 0.1204(10) 0.1337(8) -0.0969(5) 0.044(2) Uani 1 1 d . . .
H19 H 0.0837 0.1165 -0.1451 0.053 Uiso 1 1 calc R . .
C20 C 0.2545(10) 0.1478(8) -0.0900(5) 0.045(2) Uani 1 1 d . . .
H20 H 0.3093 0.1420 -0.1351 0.054 Uiso 1 1 calc R . .
C21 C 0.3097(8) 0.1700(7) -0.0195(5) 0.0323(16) Uani 1 1 d . . .
H21 H 0.4013 0.1788 -0.0163 0.039 Uiso 1 1 calc R . .
C22 C 0.4623(7) 0.2428(6) 0.1226(4) 0.0229(13) Uani 1 1 d . . .
C23 C 0.5403(7) 0.1533(6) 0.1118(4) 0.0280(15) Uani 1 1 d . . .
H23 H 0.5005 0.0857 0.1068 0.034 Uiso 1 1 calc R . .
C24 C 0.6756(7) 0.1621(7) 0.1083(5) 0.0316(16) Uani 1 1 d . . .
H24 H 0.7278 0.1008 0.1011 0.038 Uiso 1 1 calc R . .
C25 C 0.7335(7) 0.2604(7) 0.1154(5) 0.0348(17) Uani 1 1 d . . .
H25 H 0.8257 0.2663 0.1134 0.042 Uiso 1 1 calc R . .
C26 C 0.6584(7) 0.3500(7) 0.1255(5) 0.0327(17) Uani 1 1 d . . .
H26 H 0.6990 0.4174 0.1300 0.039 Uiso 1 1 calc R . .
C27 C 0.5232(7) 0.3419(6) 0.1290(4) 0.0288(15) Uani 1 1 d . . .
H27 H 0.4720 0.4039 0.1358 0.035 Uiso 1 1 calc R . .
C28 C 0.1824(8) -0.0857(6) 0.4313(5) 0.0290(15) Uani 1 1 d . . .
H28 H 0.1044 -0.0473 0.4395 0.035 Uiso 1 1 calc R . .
C29 C 0.2251(8) -0.1822(7) 0.4821(5) 0.0344(17) Uani 1 1 d . . .
H29 H 0.1847 -0.2227 0.5303 0.041 Uiso 1 1 calc R . .
C30 C 0.3415(8) -0.2062(6) 0.4461(4) 0.0280(15) Uani 1 1 d . . .
H30 H 0.3969 -0.2679 0.4661 0.034 Uiso 1 1 calc R . .
C31 C 0.2595(7) -0.0757(6) 0.1346(4) 0.0261(14) Uani 1 1 d . . .
H31 H 0.1913 -0.0370 0.1019 0.031 Uiso 1 1 calc R . .
C32 C 0.3229(8) -0.1710(6) 0.1200(5) 0.0329(17) Uani 1 1 d . . .
H32 H 0.3077 -0.2084 0.0765 0.039 Uiso 1 1 calc R . .
C33 C 0.4115(8) -0.1981(6) 0.1823(5) 0.0301(16) Uani 1 1 d . . .
H33 H 0.4698 -0.2596 0.1902 0.036 Uiso 1 1 calc R . .
C34 C 0.5565(6) 0.1642(6) 0.3021(4) 0.0219(13) Uani 1 1 d . . .
H34 H 0.5356 0.2406 0.2964 0.026 Uiso 1 1 calc R . .
C35 C 0.6785(7) 0.1177(6) 0.3215(5) 0.0279(15) Uani 1 1 d . . .
H35 H 0.7557 0.1549 0.3314 0.034 Uiso 1 1 calc R . .
C36 C 0.6644(7) 0.0066(6) 0.3235(5) 0.0281(15) Uani 1 1 d . . .
H36 H 0.7314 -0.0480 0.3350 0.034 Uiso 1 1 calc R . .
C37 C 0.7257(12) -0.4262(8) 0.2825(6) 0.056(3) Uani 1 1 d . . .
B1 B 0.4697(8) -0.1229(7) 0.3127(5) 0.0259(16) Uani 1 1 d D . .
F1 F 0.6646(13) -0.4346(7) 0.2165(5) 0.124(4) Uani 1 1 d . . .
F2 F 0.6701(8) -0.3462(5) 0.3112(4) 0.080(2) Uani 1 1 d . . .
F3 F 0.8453(10) -0.3908(6) 0.2566(7) 0.117(4) Uani 1 1 d . . .
I1 I 0.01433(5) 0.04563(5) 0.25269(4) 0.04342(19) Uani 1 1 d . . .
N1 N 0.2544(5) 0.4073(5) 0.3994(3) 0.0211(11) Uani 1 1 d . . .
N2 N 0.0735(6) 0.2868(5) 0.4576(4) 0.0252(12) Uani 1 1 d . . .
N3 N 0.2945(6) 0.2406(5) 0.5068(3) 0.0255(12) Uani 1 1 d . . .
N4 N 0.2646(6) -0.0534(5) 0.3692(4) 0.0251(12) Uani 1 1 d . . .
N5 N 0.3630(6) -0.1286(5) 0.3789(3) 0.0226(11) Uani 1 1 d . . .
N6 N 0.3096(6) -0.0477(5) 0.2012(3) 0.0225(11) Uani 1 1 d . . .
N7 N 0.4023(6) -0.1231(5) 0.2306(3) 0.0222(11) Uani 1 1 d . . .
N8 N 0.4718(5) 0.0855(5) 0.2924(3) 0.0209(11) Uani 1 1 d . . .
N9 N 0.5395(5) -0.0113(5) 0.3065(3) 0.0229(11) Uani 1 1 d . . .
O1 O 0.8059(6) -0.6279(4) 0.3173(3) 0.0364(12) Uani 1 1 d . . .
O2 O 0.8028(9) -0.5219(7) 0.4232(5) 0.073(3) Uani 1 1 d . . .
O3 O 0.6046(9) -0.5797(9) 0.3728(8) 0.099(4) Uani 1 1 d . . .
P1 P 0.23573(15) 0.19969(13) 0.35318(10) 0.0183(3) Uani 1 1 d . . .
P2 P 0.29025(16) 0.21413(14) 0.14349(10) 0.0193(3) Uani 1 1 d . . .
Ru1 Ru 0.27129(4) 0.08280(4) 0.26616(3) 0.01663(15) Uani 1 1 d . . .
S1 S 0.73293(18) -0.55392(14) 0.35781(10) 0.0274(4) Uani 1 1 d . . .
H1BO H 0.537(7) -0.192(5) 0.329(5) 0.03(2) Uiso 1 1 d D . .

loop_
_atom_site_aniso_label
_atom_site_aniso_U_11
_atom_site_aniso_U_22
_atom_site_aniso_U_33
_atom_site_aniso_U_23
_atom_site_aniso_U_13
_atom_site_aniso_U_12
C1 0.016(3) 0.028(3) 0.022(3) -0.009(3) 0.003(2) 0.002(3)
C2 0.016(3) 0.025(3) 0.027(3) -0.008(3) 0.002(2) -0.003(3)
C3 0.025(3) 0.026(3) 0.020(3) -0.009(3) -0.001(3) 0.006(3)
C4 0.015(3) 0.025(3) 0.031(4) -0.012(3) 0.005(3) 0.001(3)
C5 0.031(4) 0.035(4) 0.026(4) -0.008(3) 0.005(3) 0.001(3)
C6 0.020(3) 0.035(4) 0.025(3) -0.013(3) -0.002(3) 0.004(3)
C7 0.023(4) 0.028(4) 0.039(4) -0.016(3) 0.004(3) -0.006(3)
C8 0.048(5) 0.030(4) 0.040(4) -0.009(3) 0.000(4) -0.008(4)
C9 0.055(6) 0.037(5) 0.063(6) -0.005(4) -0.019(5) 0.005(4)
C10 0.027(3) 0.025(3) 0.017(3) -0.004(3) -0.002(2) -0.003(3)
C11 0.026(3) 0.027(3) 0.020(3) -0.003(3) -0.004(3) -0.002(3)
C12 0.023(4) 0.034(4) 0.032(4) -0.009(3) -0.004(3) 0.004(3)
C13 0.044(5) 0.026(4) 0.037(4) -0.003(3) -0.004(3) 0.008(3)
C14 0.049(5) 0.029(4) 0.037(4) 0.005(3) 0.005(4) -0.001(4)
C15 0.032(4) 0.030(4) 0.028(4) 0.001(3) 0.006(3) -0.001(3)
C16 0.027(4) 0.025(3) 0.025(3) -0.007(3) -0.007(3) 0.002(3)
C17 0.028(4) 0.033(4) 0.029(4) -0.008(3) -0.007(3) 0.004(3)
C18 0.033(4) 0.033(4) 0.038(4) -0.008(3) -0.017(3) 0.000(3)
C19 0.060(6) 0.044(5) 0.030(4) -0.011(4) -0.016(4) -0.007(4)
C20 0.055(6) 0.058(6) 0.025(4) -0.016(4) 0.004(4) -0.013(4)
C21 0.031(4) 0.044(4) 0.023(4) -0.012(3) 0.002(3) -0.008(3)
C22 0.020(3) 0.033(4) 0.017(3) -0.007(3) 0.000(2) -0.002(3)
C23 0.024(4) 0.037(4) 0.023(3) -0.006(3) 0.003(3) -0.002(3)
C24 0.024(4) 0.041(4) 0.029(4) -0.007(3) 0.004(3) 0.004(3)
C25 0.018(3) 0.054(5) 0.030(4) -0.002(3) 0.002(3) -0.004(3)
C26 0.026(4) 0.045(4) 0.026(4) -0.004(3) 0.002(3) -0.014(3)
C27 0.029(4) 0.035(4) 0.022(3) -0.005(3) 0.002(3) -0.004(3)
C28 0.032(4) 0.023(3) 0.031(4) -0.003(3) 0.008(3) -0.005(3)
C29 0.039(4) 0.032(4) 0.032(4) -0.006(3) 0.007(3) -0.008(3)
C30 0.036(4) 0.023(3) 0.025(3) -0.003(3) -0.003(3) -0.003(3)
C31 0.030(4) 0.027(3) 0.023(3) -0.011(3) -0.002(3) -0.005(3)
C32 0.043(5) 0.031(4) 0.029(4) -0.016(3) -0.001(3) -0.004(3)
C33 0.031(4) 0.028(4) 0.034(4) -0.015(3) 0.003(3) 0.003(3)
C34 0.019(3) 0.029(3) 0.019(3) -0.007(3) 0.000(2) -0.004(3)
C35 0.017(3) 0.037(4) 0.032(4) -0.011(3) -0.001(3) -0.004(3)
C36 0.018(3) 0.035(4) 0.032(4) -0.007(3) -0.004(3) 0.004(3)
C37 0.086(8) 0.041(5) 0.043(5) -0.016(4) 0.001(5) 0.028(5)
B1 0.023(4) 0.027(4) 0.029(4) -0.008(3) -0.003(3) 0.005(3)
F1 0.245(13) 0.070(5) 0.059(4) -0.022(4) -0.074(6) 0.064(6)
F2 0.119(6) 0.057(4) 0.065(4) -0.020(3) -0.007(4) 0.055(4)
F3 0.127(8) 0.044(4) 0.164(9) 0.020(5) 0.076(7) 0.003(4)
I1 0.0354(3) 0.0482(3) 0.0487(3) -0.0148(3) -0.0024(2) 0.0009(2)
N1 0.015(3) 0.026(3) 0.026(3) -0.013(2) 0.000(2) 0.001(2)
N2 0.021(3) 0.030(3) 0.026(3) -0.008(2) 0.005(2) 0.002(2)
N3 0.026(3) 0.033(3) 0.021(3) -0.013(2) -0.002(2) 0.005(2)
N4 0.025(3) 0.022(3) 0.030(3) -0.009(2) 0.002(2) 0.001(2)
N5 0.023(3) 0.021(3) 0.023(3) -0.004(2) -0.003(2) 0.001(2)
N6 0.022(3) 0.023(3) 0.022(3) -0.005(2) -0.001(2) -0.002(2)
N7 0.022(3) 0.022(3) 0.025(3) -0.010(2) 0.001(2) 0.003(2)
N8 0.020(3) 0.025(3) 0.018(3) -0.007(2) -0.001(2) 0.005(2)
N9 0.018(3) 0.027(3) 0.025(3) -0.008(2) -0.002(2) 0.003(2)
O1 0.046(3) 0.027(3) 0.037(3) -0.010(2) 0.005(2) 0.003(2)
O2 0.100(6) 0.075(5) 0.059(5) -0.046(4) -0.040(4) 0.046(5)
O3 0.052(5) 0.084(6) 0.153(10) -0.003(6) 0.030(6) 0.018(5)
P1 0.0150(7) 0.0220(8) 0.0192(8) -0.0076(6) 0.0004(6) 0.0010(6)
P2 0.0164(8) 0.0246(8) 0.0176(7) -0.0055(6) 0.0000(6) -0.0017(6)
Ru1 0.0131(2) 0.0195(3) 0.0182(3) -0.00606(18) 0.00001(17) -0.00071(17)
S1 0.0299(9) 0.0274(8) 0.0248(8) -0.0051(7) 0.0048(7) 0.0037(7)

loop_
_atom_type_symbol
_atom_type_description
_atom_type_scat_dispersion_real
_atom_type_scat_dispersion_imag
_atom_type_scat_source
C C 0.0181 0.0091 'International Tables Vol C Tables 4.2.6.8 and 6.1.1.4'
H H 0.0000 0.0000 'International Tables Vol C Tables 4.2.6.8 and 6.1.1.4'
B B 0.0090 0.0039 'International Tables Vol C Tables 4.2.6.8 and 6.1.1.4'
F F 0.0727 0.0534 'International Tables Vol C Tables 4.2.6.8 and 6.1.1.4'
I I -0.3257 6.8362 'International Tables Vol C Tables 4.2.6.8 and 6.1.1.4'
N N 0.0311 0.0180 'International Tables Vol C Tables 4.2.6.8 and 6.1.1.4'
O O 0.0492 0.0322 'International Tables Vol C Tables 4.2.6.8 and 6.1.1.4'
P P 0.2955 0.4335 'International Tables Vol C Tables 4.2.6.8 and 6.1.1.4'
Ru Ru 0.0552 3.2960 'International Tables Vol C Tables 4.2.6.8 and 6.1.1.4'
S S 0.3331 0.5567 'International Tables Vol C Tables 4.2.6.8 and 6.1.1.4'

loop_
_geom_angle_atom_site_label_1
_geom_angle_atom_site_label_2
_geom_angle_atom_site_label_3
_geom_angle
_geom_angle_site_symmetry_1
_geom_angle_site_symmetry_3
_geom_angle_publ_flag
N1 C1 P1 113.8(4) . . ?
N1 C1 H1A 108.8 . . ?
P1 C1 H1A 108.8 . . ?
N1 C1 H1B 108.8 . . ?
P1 C1 H1B 108.8 . . ?
H1A C1 H1B 107.7 . . ?
N2 C2 P1 112.7(4) . . ?
N2 C2 H2A 109.1 . . ?
P1 C2 H2A 109.1 . . ?
N2 C2 H2B 109.1 . . ?
P1 C2 H2B 109.1 . . ?
H2A C2 H2B 107.8 . . ?
N3 C3 P1 112.0(5) . . ?
N3 C3 H3A 109.2 . . ?
P1 C3 H3A 109.2 . . ?
N3 C3 H3B 109.2 . . ?
P1 C3 H3B 109.2 . . ?
H3A C3 H3B 107.9 . . ?
N2 C4 N1 111.9(5) . . ?
N2 C4 H4A 109.2 . . ?
N1 C4 H4A 109.2 . . ?
N2 C4 H4B 109.2 . . ?
N1 C4 H4B 109.2 . . ?
H4A C4 H4B 107.9 . . ?
N2 C5 N3 111.9(6) . . ?
N2 C5 H5A 109.2 . . ?
N3 C5 H5A 109.2 . . ?
N2 C5 H5B 109.2 . . ?
N3 C5 H5B 109.2 . . ?
H5A C5 H5B 107.9 . . ?
N3 C6 N1 112.7(6) . . ?
N3 C6 H6A 109.0 . . ?
N1 C6 H6A 109.0 . . ?
N3 C6 H6B 109.0 . . ?
N1 C6 H6B 109.0 . . ?
H6A C6 H6B 107.8 . . ?
C8 C7 N1 114.3(6) . . ?
C8 C7 H7A 108.7 . . ?
N1 C7 H7A 108.7 . . ?
C8 C7 H7B 108.7 . . ?
N1 C7 H7B 108.7 . . ?
H7A C7 H7B 107.6 . . ?
C9 C8 C7 123.2(8) . . ?
C9 C8 H8 118.4 . . ?
C7 C8 H8 118.4 . . ?
C8 C9 H9A 120.0 . . ?
C8 C9 H9B 120.0 . . ?
H9A C9 H9B 120.0 . . ?
C11 C10 C15 118.3(7) . . ?
C11 C10 P2 117.7(5) . . ?
C15 C10 P2 123.6(6) . . ?
C12 C11 C10 121.0(7) . . ?
C12 C11 H11 119.5 . . ?
C10 C11 H11 119.5 . . ?
C13 C12 C11 120.3(7) . . ?
C13 C12 H12 119.9 . . ?
C11 C12 H12 119.9 . . ?
C12 C13 C14 119.8(7) . . ?
C12 C13 H13 120.1 . . ?
C14 C13 H13 120.1 . . ?
C15 C14 C13 120.4(7) . . ?
C15 C14 H14 119.8 . . ?
C13 C14 H14 119.8 . . ?
C14 C15 C10 120.2(7) . . ?
C14 C15 H15 119.9 . . ?
C10 C15 H15 119.9 . . ?
C21 C16 C17 118.7(7) . . ?
C21 C16 P2 124.2(6) . . ?
C17 C16 P2 117.0(5) . . ?
C18 C17 C16 120.4(7) . . ?
C18 C17 H17 119.8 . . ?
C16 C17 H17 119.8 . . ?
C17 C18 C19 121.5(8) . . ?
C17 C18 H18 119.2 . . ?
C19 C18 H18 119.2 . . ?
C18 C19 C20 117.8(7) . . ?
C18 C19 H19 121.1 . . ?
C20 C19 H19 121.1 . . ?
C21 C20 C19 121.8(8) . . ?
C21 C20 H20 119.1 . . ?
C19 C20 H20 119.1 . . ?
C20 C21 C16 119.7(8) . . ?
C20 C21 H21 120.1 . . ?
C16 C21 H21 120.1 . . ?
C23 C22 C27 118.5(7) . . ?
C23 C22 P2 116.4(5) . . ?
C27 C22 P2 124.4(6) . . ?
C24 C23 C22 120.8(7) . . ?
C24 C23 H23 119.6 . . ?
C22 C23 H23 119.6 . . ?
C25 C24 C23 119.7(7) . . ?
C25 C24 H24 120.2 . . ?
C23 C24 H24 120.2 . . ?
C24 C25 C26 120.5(7) . . ?
C24 C25 H25 119.7 . . ?
C26 C25 H25 119.7 . . ?
C25 C26 C27 120.1(7) . . ?
C25 C26 H26 119.9 . . ?
C27 C26 H26 119.9 . . ?
C26 C27 C22 120.4(7) . . ?
C26 C27 H27 119.8 . . ?
C22 C27 H27 119.8 . . ?
N4 C28 C29 111.2(7) . . ?
N4 C28 H28 124.4 . . ?
C29 C28 H28 124.4 . . ?
C28 C29 C30 103.5(7) . . ?
C28 C29 H29 128.2 . . ?
C30 C29 H29 128.2 . . ?
N5 C30 C29 109.1(7) . . ?
N5 C30 H30 125.4 . . ?
C29 C30 H30 125.4 . . ?
N6 C31 C32 109.6(7) . . ?
N6 C31 H31 125.2 . . ?
C32 C31 H31 125.2 . . ?
C33 C32 C31 104.9(6) . . ?
C33 C32 H32 127.6 . . ?
C31 C32 H32 127.6 . . ?
N7 C33 C32 108.6(7) . . ?
N7 C33 H33 125.7 . . ?
C32 C33 H33 125.7 . . ?
N8 C34 C35 110.1(6) . . ?
N8 C34 H34 125.0 . . ?
C35 C34 H34 125.0 . . ?
C36 C35 C34 105.5(6) . . ?
C36 C35 H35 127.3 . . ?
C34 C35 H35 127.3 . . ?
N9 C36 C35 108.1(6) . . ?
N9 C36 H36 126.0 . . ?
C35 C36 H36 126.0 . . ?
F1 C37 F2 107.5(9) . . ?
F1 C37 F3 104.5(11) . . ?
F2 C37 F3 106.9(10) . . ?
F1 C37 S1 113.5(9) . . ?
F2 C37 S1 112.2(7) . . ?
F3 C37 S1 111.7(8) . . ?
N7 B1 N9 108.5(6) . . ?
N7 B1 N5 107.9(6) . . ?
N9 B1 N5 107.0(6) . . ?
N7 B1 H1BO 111(5) . . ?
N9 B1 H1BO 112(5) . . ?
N5 B1 H1BO 111(5) . . ?
C1 N1 C7 111.1(5) . . ?
C1 N1 C4 110.4(5) . . ?
C7 N1 C4 110.5(5) . . ?
C1 N1 C6 109.1(5) . . ?
C7 N1 C6 108.6(5) . . ?
C4 N1 C6 107.1(5) . . ?
C4 N2 C2 112.9(5) . . ?
C4 N2 C5 110.8(6) . . ?
C2 N2 C5 112.3(6) . . ?
C6 N3 C5 110.5(6) . . ?
C6 N3 C3 113.4(6) . . ?
C5 N3 C3 111.7(6) . . ?
C28 N4 N5 106.8(6) . . ?
C28 N4 Ru1 134.9(5) . . ?
N5 N4 Ru1 118.3(4) . . ?
C30 N5 N4 109.3(6) . . ?
C30 N5 B1 129.7(6) . . ?
N4 N5 B1 120.6(6) . . ?
C31 N6 N7 107.3(6) . . ?
C31 N6 Ru1 134.4(5) . . ?
N7 N6 Ru1 118.3(4) . . ?
N6 N7 C33 109.6(6) . . ?
N6 N7 B1 121.0(5) . . ?
C33 N7 B1 129.0(6) . . ?
C34 N8 N9 106.4(5) . . ?
C34 N8 Ru1 134.9(5) . . ?
N9 N8 Ru1 118.7(4) . . ?
C36 N9 N8 110.1(6) . . ?
C36 N9 B1 128.4(6) . . ?
N8 N9 B1 121.0(5) . . ?
C2 P1 C3 97.6(3) . . ?
C2 P1 C1 96.7(3) . . ?
C3 P1 C1 96.7(3) . . ?
C2 P1 Ru1 121.7(2) . . ?
C3 P1 Ru1 114.7(2) . . ?
C1 P1 Ru1 123.8(2) . . ?
C22 P2 C10 107.9(3) . . ?
C22 P2 C16 103.4(3) . . ?
C10 P2 C16 95.4(3) . . ?
C22 P2 Ru1 108.9(2) . . ?
C10 P2 Ru1 120.3(2) . . ?
C16 P2 Ru1 119.0(2) . . ?
N8 Ru1 N4 85.1(2) . . ?
N8 Ru1 N6 88.7(2) . . ?
N4 Ru1 N6 82.2(2) . . ?
N8 Ru1 P1 88.84(15) . . ?
N4 Ru1 P1 88.86(16) . . ?
N6 Ru1 P1 170.86(16) . . ?
N8 Ru1 P2 93.28(16) . . ?
N4 Ru1 P2 172.12(16) . . ?
N6 Ru1 P2 90.11(15) . . ?
P1 Ru1 P2 98.82(6) . . ?
N8 Ru1 I1 169.83(15) . . ?
N4 Ru1 I1 84.88(16) . . ?
N6 Ru1 I1 88.43(15) . . ?
P1 Ru1 I1 92.46(4) . . ?
P2 Ru1 I1 96.48(4) . . ?
O3 S1 O2 116.1(7) . . ?
O3 S1 O1 115.7(6) . . ?
O2 S1 O1 113.3(4) . . ?
O3 S1 C37 103.4(6) . . ?
O2 S1 C37 102.1(5) . . ?
O1 S1 C37 103.8(4) . . ?

loop_
_geom_bond_atom_site_label_1
_geom_bond_atom_site_label_2
_geom_bond_distance
_geom_bond_site_symmetry_2
_geom_bond_publ_flag
C1 N1 1.507(8) . ?
C1 P1 1.860(7) . ?
C1 H1A 0.9900 . ?
C1 H1B 0.9900 . ?
C2 N2 1.464(9) . ?
C2 P1 1.852(7) . ?
C2 H2A 0.9900 . ?
C2 H2B 0.9900 . ?
C3 N3 1.482(8) . ?
C3 P1 1.853(7) . ?
C3 H3A 0.9900 . ?
C3 H3B 0.9900 . ?
C4 N2 1.420(9) . ?
C4 N1 1.547(8) . ?
C4 H4A 0.9900 . ?
C4 H4B 0.9900 . ?
C5 N2 1.467(10) . ?
C5 N3 1.472(9) . ?
C5 H5A 0.9900 . ?
C5 H5B 0.9900 . ?
C6 N3 1.406(10) . ?
C6 N1 1.553(9) . ?
C6 H6A 0.9900 . ?
C6 H6B 0.9900 . ?
C7 C8 1.489(12) . ?
C7 N1 1.514(9) . ?
C7 H7A 0.9900 . ?
C7 H7B 0.9900 . ?
C8 C9 1.319(13) . ?
C8 H8 0.9500 . ?
C9 H9A 0.9500 . ?
C9 H9B 0.9500 . ?
C10 C11 1.389(10) . ?
C10 C15 1.402(10) . ?
C10 P2 1.838(7) . ?
C11 C12 1.387(10) . ?
C11 H11 0.9500 . ?
C12 C13 1.368(11) . ?
C12 H12 0.9500 . ?
C13 C14 1.388(12) . ?
C13 H13 0.9500 . ?
C14 C15 1.383(12) . ?
C14 H14 0.9500 . ?
C15 H15 0.9500 . ?
C16 C21 1.400(10) . ?
C16 C17 1.402(10) . ?
C16 P2 1.850(7) . ?
C17 C18 1.376(11) . ?
C17 H17 0.9500 . ?
C18 C19 1.385(13) . ?
C18 H18 0.9500 . ?
C19 C20 1.396(14) . ?
C19 H19 0.9500 . ?
C20 C21 1.381(11) . ?
C20 H20 0.9500 . ?
C21 H21 0.9500 . ?
C22 C23 1.399(10) . ?
C22 C27 1.401(10) . ?
C22 P2 1.823(7) . ?
C23 C24 1.395(11) . ?
C23 H23 0.9500 . ?
C24 C25 1.380(12) . ?
C24 H24 0.9500 . ?
C25 C26 1.380(12) . ?
C25 H25 0.9500 . ?
C26 C27 1.391(11) . ?
C26 H26 0.9500 . ?
C27 H27 0.9500 . ?
C28 N4 1.331(9) . ?
C28 C29 1.381(11) . ?
C28 H28 0.9500 . ?
C29 C30 1.392(11) . ?
C29 H29 0.9500 . ?
C30 N5 1.334(9) . ?
C30 H30 0.9500 . ?
C31 N6 1.331(9) . ?
C31 C32 1.402(11) . ?
C31 H31 0.9500 . ?
C32 C33 1.366(11) . ?
C32 H32 0.9500 . ?
C33 N7 1.347(9) . ?
C33 H33 0.9500 . ?
C34 N8 1.342(9) . ?
C34 C35 1.383(10) . ?
C34 H34 0.9500 . ?
C35 C36 1.373(11) . ?
C35 H35 0.9500 . ?
C36 N9 1.343(9) . ?
C36 H36 0.9500 . ?
C37 F1 1.287(13) . ?
C37 F2 1.307(10) . ?
C37 F3 1.346(15) . ?
C37 S1 1.803(10) . ?
B1 N7 1.532(10) . ?
B1 N9 1.542(10) . ?
B1 N5 1.545(10) . ?
B1 H1BO 1.09(2) . ?
I1 Ru1 2.6978(7) . ?
N4 N5 1.352(8) . ?
N4 Ru1 2.143(6) . ?
N6 N7 1.345(8) . ?
N6 Ru1 2.147(6) . ?
N8 N9 1.354(8) . ?
N8 Ru1 2.106(6) . ?
O1 S1 1.444(6) . ?
O2 S1 1.426(7) . ?
O3 S1 1.368(9) . ?
P1 Ru1 2.2691(16) . ?
P2 Ru1 2.3414(16) . ?

loop_
_geom_torsion_atom_site_label_1
_geom_torsion_atom_site_label_2
_geom_torsion_atom_site_label_3
_geom_torsion_atom_site_label_4
_geom_torsion
_geom_torsion_site_symmetry_1
_geom_torsion_site_symmetry_2
_geom_torsion_site_symmetry_3
_geom_torsion_site_symmetry_4
_geom_torsion_publ_flag
N1 C7 C8 C9 113.6(9) . . . . ?
C15 C10 C11 C12 -1.3(10) . . . . ?
P2 C10 C11 C12 -174.1(5) . . . . ?
C10 C11 C12 C13 -0.9(11) . . . . ?
C11 C12 C13 C14 1.9(12) . . . . ?
C12 C13 C14 C15 -0.7(13) . . . . ?
C13 C14 C15 C10 -1.5(13) . . . . ?
C11 C10 C15 C14 2.5(11) . . . . ?
P2 C10 C15 C14 174.9(6) . . . . ?
C21 C16 C17 C18 1.9(11) . . . . ?
P2 C16 C17 C18 178.2(6) . . . . ?
C16 C17 C18 C19 -0.5(12) . . . . ?
C17 C18 C19 C20 -1.3(13) . . . . ?
C18 C19 C20 C21 1.7(14) . . . . ?
C19 C20 C21 C16 -0.4(14) . . . . ?
C17 C16 C21 C20 -1.5(12) . . . . ?
P2 C16 C21 C20 -177.5(7) . . . . ?
C27 C22 C23 C24 0.6(10) . . . . ?
P2 C22 C23 C24 -170.0(6) . . . . ?
C22 C23 C24 C25 -0.1(11) . . . . ?
C23 C24 C25 C26 -0.4(12) . . . . ?
C24 C25 C26 C27 0.3(12) . . . . ?
C25 C26 C27 C22 0.2(11) . . . . ?
C23 C22 C27 C26 -0.6(10) . . . . ?
P2 C22 C27 C26 169.1(5) . . . . ?
N4 C28 C29 C30 0.3(9) . . . . ?
C28 C29 C30 N5 -0.3(8) . . . . ?
N6 C31 C32 C33 0.8(9) . . . . ?
C31 C32 C33 N7 -0.5(9) . . . . ?
N8 C34 C35 C36 -0.1(8) . . . . ?
C34 C35 C36 N9 -0.4(8) . . . . ?
P1 C1 N1 C7 179.0(4) . . . . ?
P1 C1 N1 C4 -58.1(6) . . . . ?
P1 C1 N1 C6 59.3(6) . . . . ?
C8 C7 N1 C1 60.5(8) . . . . ?
C8 C7 N1 C4 -62.3(8) . . . . ?
C8 C7 N1 C6 -179.5(6) . . . . ?
N2 C4 N1 C1 65.2(7) . . . . ?
N2 C4 N1 C7 -171.6(6) . . . . ?
N2 C4 N1 C6 -53.5(7) . . . . ?
N3 C6 N1 C1 -65.7(7) . . . . ?
N3 C6 N1 C7 173.1(5) . . . . ?
N3 C6 N1 C4 53.8(7) . . . . ?
N1 C4 N2 C2 -69.5(7) . . . . ?
N1 C4 N2 C5 57.5(7) . . . . ?
P1 C2 N2 C4 65.1(7) . . . . ?
P1 C2 N2 C5 -61.0(7) . . . . ?
N3 C5 N2 C4 -59.1(7) . . . . ?
N3 C5 N2 C2 68.2(7) . . . . ?
N1 C6 N3 C5 -57.0(7) . . . . ?
N1 C6 N3 C3 69.3(7) . . . . ?
N2 C5 N3 C6 58.7(8) . . . . ?
N2 C5 N3 C3 -68.6(7) . . . . ?
P1 C3 N3 C6 -64.0(7) . . . . ?
P1 C3 N3 C5 61.7(7) . . . . ?
C29 C28 N4 N5 -0.2(8) . . . . ?
C29 C28 N4 Ru1 -180.0(5) . . . . ?
C29 C30 N5 N4 0.2(8) . . . . ?
C29 C30 N5 B1 -173.1(7) . . . . ?
C28 N4 N5 C30 0.0(8) . . . . ?
Ru1 N4 N5 C30 179.8(4) . . . . ?
C28 N4 N5 B1 174.0(6) . . . . ?
Ru1 N4 N5 B1 -6.2(8) . . . . ?
N7 B1 N5 C30 117.9(7) . . . . ?
N9 B1 N5 C30 -125.5(7) . . . . ?
N7 B1 N5 N4 -54.8(8) . . . . ?
N9 B1 N5 N4 61.9(8) . . . . ?
C32 C31 N6 N7 -0.8(8) . . . . ?
C32 C31 N6 Ru1 -179.7(5) . . . . ?
C31 N6 N7 C33 0.4(8) . . . . ?
Ru1 N6 N7 C33 179.6(5) . . . . ?
C31 N6 N7 B1 -173.2(6) . . . . ?
Ru1 N6 N7 B1 5.9(8) . . . . ?
C32 C33 N7 N6 0.1(8) . . . . ?
C32 C33 N7 B1 173.1(7) . . . . ?
N9 B1 N7 N6 -60.7(8) . . . . ?
N5 B1 N7 N6 54.9(8) . . . . ?
N9 B1 N7 C33 127.0(7) . . . . ?
N5 B1 N7 C33 -117.4(8) . . . . ?
C35 C34 N8 N9 0.6(7) . . . . ?
C35 C34 N8 Ru1 178.2(5) . . . . ?
C35 C36 N9 N8 0.7(8) . . . . ?
C35 C36 N9 B1 -170.8(7) . . . . ?
C34 N8 N9 C36 -0.8(7) . . . . ?
Ru1 N8 N9 C36 -178.9(5) . . . . ?
C34 N8 N9 B1 171.5(6) . . . . ?
Ru1 N8 N9 B1 -6.6(8) . . . . ?
N7 B1 N9 C36 -127.6(7) . . . . ?
N5 B1 N9 C36 116.2(7) . . . . ?
N7 B1 N9 N8 61.7(8) . . . . ?
N5 B1 N9 N8 -54.5(8) . . . . ?
N2 C2 P1 C3 48.2(5) . . . . ?
N2 C2 P1 C1 -49.6(5) . . . . ?
N2 C2 P1 Ru1 173.5(4) . . . . ?
N3 C3 P1 C2 -48.4(5) . . . . ?
N3 C3 P1 C1 49.3(5) . . . . ?
N3 C3 P1 Ru1 -178.5(4) . . . . ?
N1 C1 P1 C2 48.3(5) . . . . ?
N1 C1 P1 C3 -50.2(5) . . . . ?
N1 C1 P1 Ru1 -176.1(3) . . . . ?
C23 C22 P2 C10 -166.5(5) . . . . ?
C27 C22 P2 C10 23.6(7) . . . . ?
C23 C22 P2 C16 -66.1(6) . . . . ?
C27 C22 P2 C16 123.9(6) . . . . ?
C23 C22 P2 Ru1 61.3(5) . . . . ?
C27 C22 P2 Ru1 -108.6(6) . . . . ?
C11 C10 P2 C22 -154.8(5) . . . . ?
C15 C10 P2 C22 32.7(7) . . . . ?
C11 C10 P2 C16 99.2(6) . . . . ?
C15 C10 P2 C16 -73.3(7) . . . . ?
C11 C10 P2 Ru1 -29.1(6) . . . . ?
C15 C10 P2 Ru1 158.5(5) . . . . ?
C21 C16 P2 C22 5.0(7) . . . . ?
C17 C16 P2 C22 -171.0(6) . . . . ?
C21 C16 P2 C10 115.0(7) . . . . ?
C17 C16 P2 C10 -61.1(6) . . . . ?
C21 C16 P2 Ru1 -115.9(6) . . . . ?
C17 C16 P2 Ru1 68.1(6) . . . . ?
C34 N8 Ru1 N4 -130.4(6) . . . . ?
N9 N8 Ru1 N4 46.9(5) . . . . ?
C34 N8 Ru1 N6 147.3(6) . . . . ?
N9 N8 Ru1 N6 -35.3(5) . . . . ?
C34 N8 Ru1 P1 -41.5(6) . . . . ?
N9 N8 Ru1 P1 135.9(4) . . . . ?
C34 N8 Ru1 P2 57.3(6) . . . . ?
N9 N8 Ru1 P2 -125.4(4) . . . . ?
C34 N8 Ru1 I1 -138.9(7) . . . . ?
N9 N8 Ru1 I1 38.4(11) . . . . ?
C28 N4 Ru1 N8 139.4(7) . . . . ?
N5 N4 Ru1 N8 -40.3(5) . . . . ?
C28 N4 Ru1 N6 -131.2(7) . . . . ?
N5 N4 Ru1 N6 49.1(5) . . . . ?
C28 N4 Ru1 P1 50.5(7) . . . . ?
N5 N4 Ru1 P1 -129.3(5) . . . . ?
C28 N4 Ru1 P2 -142.4(10) . . . . ?
N5 N4 Ru1 P2 37.9(15) . . . . ?
C28 N4 Ru1 I1 -42.1(7) . . . . ?
N5 N4 Ru1 I1 138.2(5) . . . . ?
C31 N6 Ru1 N8 -145.1(7) . . . . ?
N7 N6 Ru1 N8 36.0(5) . . . . ?
C31 N6 Ru1 N4 129.7(7) . . . . ?
N7 N6 Ru1 N4 -49.2(5) . . . . ?
C31 N6 Ru1 P1 140.4(8) . . . . ?
N7 N6 Ru1 P1 -38.5(13) . . . . ?
C31 N6 Ru1 P2 -51.8(6) . . . . ?
N7 N6 Ru1 P2 129.3(4) . . . . ?
C31 N6 Ru1 I1 44.7(6) . . . . ?
N7 N6 Ru1 I1 -134.2(5) . . . . ?
C2 P1 Ru1 N8 -161.8(3) . . . . ?
C3 P1 Ru1 N8 -44.8(3) . . . . ?
C1 P1 Ru1 N8 72.8(3) . . . . ?
C2 P1 Ru1 N4 -76.7(3) . . . . ?
C3 P1 Ru1 N4 40.3(3) . . . . ?
C1 P1 Ru1 N4 157.9(3) . . . . ?
C2 P1 Ru1 N6 -87.3(10) . . . . ?
C3 P1 Ru1 N6 29.7(10) . . . . ?
C1 P1 Ru1 N6 147.4(10) . . . . ?
C2 P1 Ru1 P2 105.0(3) . . . . ?
C3 P1 Ru1 P2 -138.0(3) . . . . ?
C1 P1 Ru1 P2 -20.3(3) . . . . ?
C2 P1 Ru1 I1 8.1(3) . . . . ?
C3 P1 Ru1 I1 125.1(3) . . . . ?
C1 P1 Ru1 I1 -117.3(3) . . . . ?
C22 P2 Ru1 N8 6.7(3) . . . . ?
C10 P2 Ru1 N8 -118.6(3) . . . . ?
C16 P2 Ru1 N8 124.7(3) . . . . ?
C22 P2 Ru1 N4 -71.0(12) . . . . ?
C10 P2 Ru1 N4 163.7(12) . . . . ?
C16 P2 Ru1 N4 47.0(12) . . . . ?
C22 P2 Ru1 N6 -82.1(3) . . . . ?
C10 P2 Ru1 N6 152.7(3) . . . . ?
C16 P2 Ru1 N6 36.0(3) . . . . ?
C22 P2 Ru1 P1 96.0(2) . . . . ?
C10 P2 Ru1 P1 -29.3(3) . . . . ?
C16 P2 Ru1 P1 -146.0(3) . . . . ?
C22 P2 Ru1 I1 -170.5(2) . . . . ?
C10 P2 Ru1 I1 64.2(3) . . . . ?
C16 P2 Ru1 I1 -52.5(3) . . . . ?
F1 C37 S1 O3 -58.7(11) . . . . ?
F2 C37 S1 O3 63.4(11) . . . . ?
F3 C37 S1 O3 -176.6(9) . . . . ?
F1 C37 S1 O2 -179.5(9) . . . . ?
F2 C37 S1 O2 -57.4(10) . . . . ?
F3 C37 S1 O2 62.6(9) . . . . ?
F1 C37 S1 O1 62.5(10) . . . . ?
F2 C37 S1 O1 -175.4(8) . . . . ?
F3 C37 S1 O1 -55.4(9) . . . . ?
